data_5000274
loop_
_publ_author_name
'de Boer, J. S. A. M.'
'Stam, C. H.'

_publ_section_title
;
 The influence of substituents on the geometry of the cyclopropane ring.
 VI The molecular and crystal structures of cyclopropanecarboxylic acid
 and cyclopropanecarbonyl chloride
;
_journal_issue 9
_journal_name_full
;
 Recueil des Travaux Chimiques des Pays-Bas
;
_journal_page_first 407
_journal_page_last 410
_journal_paper_doi 10.1002/recl.19921110905
_journal_volume 111
_journal_year 1992
_chemical_formula_sum 'C4 H6 O2'
_space_group_IT_number 2
_symmetry_cell_setting triclinic
_symmetry_Int_Tables_number 2
_symmetry_space_group_name_Hall '-P 1'
_symmetry_space_group_name_H-M 'P -1'
_cell_angle_alpha 103.71(1)
_cell_angle_beta 103.93(1)
_cell_angle_gamma 66.49(1)
_cell_formula_units_Z 4
_cell_length_a 8.6992(6)
_cell_length_b 8.8017(4)
_cell_length_c 6.6930(3)
_cod_database_code 5000274

loop_
_symmetry_equiv_pos_site_id
_symmetry_equiv_pos_as_xyz
1 x,y,z
2 -x,-y,-z

loop_
_atom_site_label
_atom_site_type_symbol
_atom_site_fract_x
_atom_site_fract_y
_atom_site_fract_z
C1 C 0.22017(17) 0.13709(15) 0.33685(22)
C2 C 0.25617(20) 0.02684(19) 0.49803(24)
C3 C 0.11177(18) 0.03652(18) 0.32699(26)
C4 C 0.33719(16) 0.07864(14) 0.18745(20)
O1 O 0.40178(13) -0.06956(11) 0.11297(16)
O2 O 0.36987(13) 0.19900(11) 0.14083(16)
H1 H 0.1772(20) 0.2539(19) 0.3830(25)
H2 H 0.4503(27) 0.1478(26) 0.0508(33)
H3 H 0.3532(21) -0.0732(20) 0.4958(25)
H4 H 0.2363(22) 0.0833(21) 0.6323(28)
H5 H -0.0014(22) 0.1063(21) 0.3606(27)
H6 H 0.1263(20) -0.0602(20) 0.2168(25)
C5 C -0.27434(16) 0.39740(16) 0.17487(19)
C6 C -0.26614(17) 0.41539(16) 0.40752(20)
C7 C -0.40761(17) 0.53707(19) 0.29009(22)
C8 C -0.15341(14) 0.44303(14) 0.10507(17)
O3 O -0.09680(11) 0.55074(10) 0.20610(12)
O4 O -0.1114(12) 0.35833(11) -0.07565(13)
H7 H -0.3026(18) 0.3064(18) 0.0850(22)
H8 H -0.0378(26) 0.3951(25) -0.1058(33)
H9 H -0.1757(18) 0.4529(18) 0.4967(22)
H10 H -0.2877(20) 0.3291(20) 0.4481(26)
H11 H -0.5164(22) 0.5254(21) 0.2631(27)
H12 H -0.4092(20) 0.6501(20) 0.3071(25)

loop_
_atom_type_symbol
_atom_type_radius_bond
C 0.68
H 0.23
O 0.68
